data_1573427
loop_
_publ_author_name
'Noufele, Christelle Njiki'
'Roca Jungfer, Maximilian'
'Hagenbach, Adelheid'
'Nguyen, Hung Huy'
'Abram, Ulrich'

_publ_section_title
;
 Uranium-Mediated Thiourea/Urea Conversion on Chelating Ligands
;
_journal_issue 11
_journal_name_full Inorganics
_journal_page_first 295
_journal_paper_doi 10.3390/inorganics12110295
_journal_volume 12
_journal_year 2024
_chemical_formula_moiety 'C36 H51 N10 O14 S2 U3, 0.5(C12 H30 N2), 1[H2O]'
_chemical_formula_sum 'C42 H68 N11 O15 S2 U3'
_chemical_formula_weight 1745.28
_space_group_crystal_system orthorhombic
_space_group_IT_number 62
_space_group_name_Hall '-P 2ac 2n'
_space_group_name_H-M_alt 'P n m a'
_atom_sites_solution_hydrogens geom
_atom_sites_solution_primary dual
_audit_creation_date 2024-10-06
_audit_creation_method
;
Olex2 1.5
(compiled 2024.01.12 svn.r2f8d729c for OlexSys, GUI svn.r6928)
;
_cell_angle_alpha 90
_cell_angle_beta 90
_cell_angle_gamma 90
_cell_formula_units_Z 4
_cell_length_a 23.754(5)
_cell_length_b 19.292(4)
_cell_length_c 13.997(3)
_cell_measurement_reflns_used 5470
_cell_measurement_temperature 100.00
_cell_measurement_theta_max 24.3
_cell_measurement_theta_min 2.4
_cell_volume 6414(2)
_computing_cell_refinement 'Bruker SAINT'
_computing_data_collection 'Bruker APEX-II CCD'
_computing_data_reduction 'Bruker SAINT'
_computing_molecular_graphics 'Olex2 1.5 (Dolomanov et al., 2009)'
_computing_publication_material 'Olex2 1.5 (Dolomanov et al., 2009)'
_computing_structure_refinement 'SHELXL 2018/3 (Sheldrick, 2015)'
_computing_structure_solution 'SHELXT 2014/5 (Sheldrick, 2014)'
_diffrn_ambient_temperature 100.00
_diffrn_measured_fraction_theta_full 0.991
_diffrn_measured_fraction_theta_max 0.991
_diffrn_measurement_device_type 'Bruker CCD'
_diffrn_measurement_method '\f and \w scans'
_diffrn_radiation_type MoK\a
_diffrn_radiation_wavelength 0.71073
_diffrn_reflns_av_R_equivalents 0.0842
_diffrn_reflns_av_unetI/netI 0.0431
_diffrn_reflns_Laue_measured_fraction_full 0.991
_diffrn_reflns_Laue_measured_fraction_max 0.991
_diffrn_reflns_limit_h_max 27
_diffrn_reflns_limit_h_min -27
_diffrn_reflns_limit_k_max 22
_diffrn_reflns_limit_k_min -20
_diffrn_reflns_limit_l_max 16
_diffrn_reflns_limit_l_min -16
_diffrn_reflns_number 44176
_diffrn_reflns_point_group_measured_fraction_full 0.991
_diffrn_reflns_point_group_measured_fraction_max 0.991
_diffrn_reflns_theta_full 24.500
_diffrn_reflns_theta_max 24.500
_diffrn_reflns_theta_min 2.485
_exptl_absorpt_coefficient_mu 7.683
_exptl_absorpt_correction_T_max 0.7632
_exptl_absorpt_correction_T_min 0.2362
_exptl_absorpt_correction_type multi-scan
_exptl_absorpt_process_details SADABS
_exptl_crystal_colour yellow
_exptl_crystal_density_diffrn 1.807
_exptl_crystal_description needle
_exptl_crystal_F_000 3300
_exptl_crystal_size_max 0.73
_exptl_crystal_size_mid 0.04
_exptl_crystal_size_min 0.03
_refine_diff_density_max 2.975
_refine_diff_density_min -2.724
_refine_diff_density_rms 0.247
_refine_ls_extinction_method none
_refine_ls_goodness_of_fit_ref 1.111
_refine_ls_hydrogen_treatment constr
_refine_ls_matrix_type full
_refine_ls_number_parameters 257
_refine_ls_number_reflns 5467
_refine_ls_number_restraints 0
_refine_ls_restrained_S_all 1.111
_refine_ls_R_factor_all 0.0912
_refine_ls_R_factor_gt 0.0709
_refine_ls_shift/su_max 0.001
_refine_ls_shift/su_mean 0.000
_refine_ls_structure_factor_coef Fsqd
_refine_ls_weighting_details 'w=1/[\s^2^(Fo^2^)+(0.0455P)^2^+271.9907P] where P=(Fo^2^+2Fc^2^)/3'
_refine_ls_weighting_scheme calc
_refine_ls_wR_factor_gt 0.1554
_refine_ls_wR_factor_ref 0.1704
_reflns_Friedel_coverage 0.000
_reflns_number_gt 4242
_reflns_number_total 5467
_reflns_threshold_expression 'I > 2\s(I)'
_cod_data_source_file Uranium_SO.cif
_cod_data_source_block trimer_hnet3_o_etoh_ua
_cod_database_code 1573427
_shelx_shelxl_version_number 2018/3
_shelx_space_group_comment
;
The symmetry employed for this shelxl refinement is uniquely defined
by the following loop, which should always be used as a source of
symmetry information in preference to the above space-group names.
They are only intended as comments.
;
_olex2_refinement_description
;
1. Fixed Uiso
 At 1.2 times of:
  All C(H) groups, All C(H,H) groups, All N(H) groups
 At 1.5 times of:
  All C(H,H,H) groups
2. Uiso/Uaniso restraints and constraints
Uanis(C20) = Uanis(C21) = Uanis(N13) = Uanis(C18) = Uanis(C19) = Uanis(C25) =
Uanis(C24) = Uanis(N15) = Uanis(C26) = Uanis(C27)
Uanis(O11) = Uanis(O12) = Uanis(O1) = Uanis(O13)
Uanis(C43) = Uanis(C44) = Uanis(C45) = Uanis(C46) = Uanis(N40) = Uanis(C41) =
Uanis(C42)
Uanis(O2) = Uanis(C31) = Uanis(C32)
3. Others
 Fixed Sof: H31A(0.5) H31B(0.5) H32A(0.5) H32B(0.5) H32C(0.5) H40(0.5)
 C41(0.5) H41A(0.5) H41B(0.5) C46(0.5) H46A(0.5) H46B(0.5) H46C(0.5) C42(0.5)
 H42A(0.5) H42B(0.5) H42C(0.5) C45(0.5) H45A(0.5) H45B(0.5) C44(0.5) H44A(0.5)
 H44B(0.5) H44C(0.5)
4.a Ternary CH refined with riding coordinates:
 N40(H40), C43(H43)
4.b Secondary CH2 refined with riding coordinates:
 C26(H26A,H26B), C24(H24A,H24B), C18(H18A,H18B), C21(H21A,H21B), C31(H31A,
 H31B), C41(H41A,H41B), C45(H45A,H45B)
4.c Aromatic/amide H refined with riding coordinates:
 C12(H12), C13(H13), C14(H14)
4.d Idealised Me refined as rotating group:
 C27(H27A,H27B,H27C), C25(H25A,H25B,H25C), C19(H19A,H19B,H19C), C20(H20A,H20B,
 H20C), C32(H32A,H32B,H32C), C46(H46A,H46B,H46C), C42(H42A,H42B,H42C), C44(H44A,
 H44B,H44C)
;
_smtbx_masks_special_details
;
A solvent mask was calculated and 48 electrons were 
found in a volume of 1160\%A^3^ in 1 void per unit cell. 
This is consistent with the presence of 
1[H2O] per formula unit 
which account for 40 electrons 
per unit cell.
;
_smtbx_masks_void_probe_radius 1.2
_smtbx_masks_void_truncation_radius 1.2
_olex2_submission_special_instructions 'No special instructions were received'

loop_
_space_group_symop_operation_xyz
'x, y, z'
'-x+1/2, -y, z+1/2'
'-x, y+1/2, -z'
'x+1/2, -y+1/2, -z+1/2'
'-x, -y, -z'
'x-1/2, y, -z-1/2'
'x, -y-1/2, z'
'-x-1/2, y-1/2, z-1/2'

loop_
_atom_site_label
_atom_site_type_symbol
_atom_site_fract_x
_atom_site_fract_y
_atom_site_fract_z
_atom_site_U_iso_or_equiv
_atom_site_adp_type
_atom_site_occupancy
_atom_site_site_symmetry_order
_atom_site_calc_flag
_atom_site_refinement_flags_posn
_atom_site_refinement_flags_adp
_atom_site_refinement_flags_occupancy
_atom_site_disorder_assembly
_atom_site_disorder_group
U2 U 0.38642(2) 0.34692(3) 0.61437(4) 0.02752(19) Uani 1 1 d . . . . .
U1 U 0.44134(4) 0.250000 0.38661(6) 0.0284(2) Uani 1 2 d S T P . .
S11 S 0.3510(2) 0.5189(4) 0.9652(4) 0.0682(16) Uani 1 1 d . . . . .
O12 O 0.4257(5) 0.3712(5) 0.4513(8) 0.0346(14) Uani 1 1 d . . . . .
O1 O 0.4003(7) 0.250000 0.5279(11) 0.0346(14) Uani 1 2 d S T P . .
O40 O 0.3171(5) 0.3545(5) 0.5676(8) 0.038(3) Uani 1 1 d . . . . .
O30 O 0.4574(4) 0.3453(5) 0.6604(7) 0.030(2) Uani 1 1 d . . . . .
O20 O 0.3720(8) 0.250000 0.3268(14) 0.052(5) Uani 1 2 d S T P . .
O11 O 0.3619(5) 0.4287(5) 0.7307(8) 0.0346(14) Uani 1 1 d . . . . .
O10 O 0.5095(6) 0.250000 0.4397(10) 0.030(3) Uani 1 2 d S T P . .
O13 O 0.4733(5) 0.3348(5) 0.2799(8) 0.0346(14) Uani 1 1 d . . . . .
N11 N 0.4031(5) 0.4737(6) 0.5682(9) 0.028(3) Uani 1 1 d . . . . .
N14 N 0.4545(6) 0.4481(6) 0.3290(9) 0.038(4) Uani 1 1 d . . . . .
C22 C 0.4354(6) 0.4315(7) 0.4149(13) 0.032(4) Uani 1 1 d . . . . .
C15 C 0.3900(5) 0.5236(8) 0.6305(10) 0.025(3) Uani 1 1 d . . . . .
N12 N 0.3393(7) 0.5398(7) 0.7782(11) 0.043(4) Uani 1 1 d . . . . .
C11 C 0.4255(6) 0.4906(8) 0.4837(11) 0.026(3) Uani 1 1 d . . . . .
C12 C 0.4368(6) 0.5593(7) 0.4592(12) 0.030(3) Uani 1 1 d . . . . .
H12 H 0.452511 0.570543 0.398714 0.036 Uiso 1 1 calc R U . . .
C23 C 0.4681(7) 0.3991(8) 0.2643(11) 0.037(4) Uani 1 1 d . . . . .
N15 N 0.4751(8) 0.4217(12) 0.1763(14) 0.082(2) Uani 1 1 d . . . . .
C16 C 0.3623(6) 0.4957(9) 0.7235(12) 0.037(4) Uani 1 1 d . . . . .
C13 C 0.4247(8) 0.6105(8) 0.5249(16) 0.052(5) Uani 1 1 d . . . . .
H13 H 0.433329 0.657553 0.511637 0.062 Uiso 1 1 calc R U . . .
C14 C 0.3998(6) 0.5921(8) 0.6103(15) 0.042(4) Uani 1 1 d . . . . .
H14 H 0.389451 0.626843 0.655086 0.050 Uiso 1 1 calc R U . . .
C17 C 0.3140(7) 0.5179(10) 0.8613(14) 0.047(5) Uani 1 1 d . . . . .
N13 N 0.2594(8) 0.5006(12) 0.8604(14) 0.082(2) Uani 1 1 d . . . . .
C26 C 0.4895(10) 0.3775(15) 0.0957(18) 0.082(2) Uani 1 1 d . . . . .
H26A H 0.512685 0.338327 0.119073 0.099 Uiso 1 1 calc R U . . .
H26B H 0.512631 0.404396 0.050127 0.099 Uiso 1 1 calc R U . . .
C27 C 0.4396(10) 0.3492(14) 0.0444(18) 0.082(2) Uani 1 1 d . . . . .
H27A H 0.429849 0.379979 -0.008748 0.124 Uiso 1 1 calc R U . . .
H27B H 0.407734 0.346041 0.088597 0.124 Uiso 1 1 calc R U . . .
H27C H 0.448508 0.302968 0.019603 0.124 Uiso 1 1 calc R U . . .
C25 C 0.5091(10) 0.5369(14) 0.1617(18) 0.082(2) Uani 1 1 d . . . . .
H25A H 0.536688 0.524299 0.112595 0.124 Uiso 1 1 calc R U . . .
H25B H 0.524526 0.526562 0.225009 0.124 Uiso 1 1 calc R U . . .
H25C H 0.500748 0.586570 0.157160 0.124 Uiso 1 1 calc R U . . .
C24 C 0.4582(10) 0.4978(14) 0.1473(18) 0.082(2) Uani 1 1 d . . . . .
H24A H 0.446007 0.499902 0.079736 0.099 Uiso 1 1 calc R U . . .
H24B H 0.427476 0.515447 0.188422 0.099 Uiso 1 1 calc R U . . .
C18 C 0.2297(10) 0.4777(15) 0.9479(18) 0.082(2) Uani 1 1 d . . . . .
H18A H 0.241782 0.507858 1.001259 0.099 Uiso 1 1 calc R U . . .
H18B H 0.188849 0.485484 0.938382 0.099 Uiso 1 1 calc R U . . .
C21 C 0.2276(10) 0.4952(15) 0.7711(18) 0.082(2) Uani 1 1 d . . . . .
H21A H 0.252903 0.478678 0.719770 0.099 Uiso 1 1 calc R U . . .
H21B H 0.197177 0.460519 0.779037 0.099 Uiso 1 1 calc R U . . .
C19 C 0.2377(10) 0.4046(14) 0.9778(18) 0.082(2) Uani 1 1 d . . . . .
H19A H 0.228819 0.373811 0.924179 0.124 Uiso 1 1 calc R U . . .
H19B H 0.212706 0.394221 1.031573 0.124 Uiso 1 1 calc R U . . .
H19C H 0.276912 0.397569 0.997247 0.124 Uiso 1 1 calc R U . . .
C20 C 0.2036(10) 0.5598(14) 0.7438(18) 0.082(2) Uani 1 1 d . . . . .
H20A H 0.181404 0.553668 0.685328 0.124 Uiso 1 1 calc R U . . .
H20B H 0.233676 0.593510 0.732099 0.124 Uiso 1 1 calc R U . . .
H20C H 0.179095 0.576815 0.795052 0.124 Uiso 1 1 calc R U . . .
O2 O 0.3627(8) 0.250000 0.7092(12) 0.050(3) Uani 1 2 d S T P . .
C31 C 0.3801(12) 0.250000 0.8110(17) 0.050(3) Uani 1 2 d S T P . .
H31A H 0.402547 0.208209 0.826461 0.060 Uiso 0.5 1 calc R U P . .
H31B H 0.402547 0.291791 0.826461 0.060 Uiso 0.5 1 calc R U P . .
C32 C 0.3325(12) 0.250000 0.8569(18) 0.050(3) Uani 1 2 d S T P . .
H32A H 0.301806 0.260238 0.812311 0.075 Uiso 0.5 1 calc R U P A -1
H32B H 0.333498 0.285399 0.907060 0.075 Uiso 0.5 1 calc R U P A -1
H32C H 0.326388 0.204362 0.885804 0.075 Uiso 0.5 1 calc R U P A -1
N40 N 0.1788(12) 0.250000 0.483(2) 0.085(5) Uani 1 2 d S T P . .
H40 H 0.169018 0.296457 0.509914 0.102 Uiso 0.5 1 calc R U P C .
C43 C 0.2379(15) 0.250000 0.429(3) 0.085(5) Uani 1 2 d S T P C .
H43 H 0.266759 0.249999 0.481104 0.102 Uiso 1 2 calc R U P B 2
C41 C 0.177(2) 0.191(3) 0.561(4) 0.085(5) Uani 0.5 1 d . . P C -1
H41A H 0.194057 0.147442 0.535730 0.102 Uiso 0.5 1 calc R U P C -1
H41B H 0.138399 0.181562 0.582166 0.102 Uiso 0.5 1 calc R U P C -1
C46 C 0.1247(17) 0.236(3) 0.318(3) 0.085(5) Uani 0.5 1 d . . P C -1
H46A H 0.131726 0.194658 0.278897 0.128 Uiso 0.5 1 calc R U P C -1
H46B H 0.152568 0.271711 0.302195 0.128 Uiso 0.5 1 calc R U P C -1
H46C H 0.086820 0.253677 0.304346 0.128 Uiso 0.5 1 calc R U P C -1
C42 C 0.216(2) 0.224(2) 0.648(4) 0.085(5) Uani 0.5 1 d . . P C -1
H42A H 0.252858 0.237470 0.622469 0.128 Uiso 0.5 1 calc R U P C -1
H42B H 0.220923 0.189198 0.698024 0.128 Uiso 0.5 1 calc R U P C -1
H42C H 0.196984 0.264771 0.674097 0.128 Uiso 0.5 1 calc R U P C -1
C45 C 0.129(2) 0.219(2) 0.415(4) 0.085(5) Uani 0.5 1 d . . P C -1
H45A H 0.131675 0.167584 0.419183 0.102 Uiso 0.5 1 calc R U P C -1
H45B H 0.092721 0.231713 0.445606 0.102 Uiso 0.5 1 calc R U P C -1
C44 C 0.243(2) 0.182(2) 0.383(4) 0.085(5) Uani 0.5 1 d . . P C 2
H44A H 0.251996 0.147303 0.431896 0.128 Uiso 0.5 1 calc R U P C 2
H44B H 0.273600 0.183895 0.336061 0.128 Uiso 0.5 1 calc R U P C 2
H44C H 0.207767 0.170449 0.351767 0.128 Uiso 0.5 1 calc R U P C 2

loop_
_atom_site_aniso_label
_atom_site_aniso_U_11
_atom_site_aniso_U_22
_atom_site_aniso_U_33
_atom_site_aniso_U_23
_atom_site_aniso_U_13
_atom_site_aniso_U_12
U2 0.0296(3) 0.0197(3) 0.0333(3) -0.0026(3) 0.0079(3) 0.0009(2)
U1 0.0399(5) 0.0193(4) 0.0261(4) 0.000 0.0011(4) 0.000
S11 0.050(3) 0.094(4) 0.061(3) 0.006(3) -0.007(3) 0.000(3)
O12 0.043(4) 0.025(3) 0.036(3) 0.005(3) 0.006(3) -0.001(3)
O1 0.043(4) 0.025(3) 0.036(3) 0.005(3) 0.006(3) -0.001(3)
O40 0.038(6) 0.032(6) 0.043(7) -0.010(5) 0.002(5) -0.003(5)
O30 0.019(5) 0.037(6) 0.035(6) -0.001(5) -0.002(5) 0.004(4)
O20 0.056(12) 0.030(9) 0.068(13) 0.000 -0.025(10) 0.000
O11 0.043(4) 0.025(3) 0.036(3) 0.005(3) 0.006(3) -0.001(3)
O10 0.039(9) 0.023(8) 0.027(8) 0.000 -0.003(7) 0.000
O13 0.043(4) 0.025(3) 0.036(3) 0.005(3) 0.006(3) -0.001(3)
N11 0.019(6) 0.030(7) 0.034(7) -0.001(6) -0.008(6) 0.002(5)
N14 0.067(10) 0.025(7) 0.023(7) 0.015(6) 0.013(7) 0.011(7)
C22 0.014(7) 0.017(7) 0.065(12) -0.009(7) -0.005(7) -0.001(6)
C15 0.009(6) 0.034(8) 0.032(9) -0.010(7) 0.004(6) 0.000(6)
N12 0.053(10) 0.024(7) 0.053(10) -0.011(7) 0.005(8) 0.013(7)
C11 0.015(7) 0.027(8) 0.037(9) 0.003(7) -0.008(6) 0.005(6)
C12 0.023(8) 0.021(8) 0.045(9) 0.008(7) 0.006(7) -0.002(6)
C23 0.051(11) 0.038(9) 0.021(8) 0.008(7) 0.017(8) 0.014(8)
N15 0.061(5) 0.116(6) 0.071(5) 0.002(5) 0.017(4) 0.002(4)
C16 0.019(8) 0.044(10) 0.048(11) 0.000(8) -0.023(7) 0.005(7)
C13 0.052(12) 0.014(8) 0.090(16) 0.006(9) -0.011(11) -0.011(8)
C14 0.023(8) 0.031(9) 0.071(13) -0.023(9) -0.015(9) 0.005(7)
C17 0.030(9) 0.052(11) 0.060(13) -0.030(10) -0.001(8) 0.013(8)
N13 0.061(5) 0.116(6) 0.071(5) 0.002(5) 0.017(4) 0.002(4)
C26 0.061(5) 0.116(6) 0.071(5) 0.002(5) 0.017(4) 0.002(4)
C27 0.061(5) 0.116(6) 0.071(5) 0.002(5) 0.017(4) 0.002(4)
C25 0.061(5) 0.116(6) 0.071(5) 0.002(5) 0.017(4) 0.002(4)
C24 0.061(5) 0.116(6) 0.071(5) 0.002(5) 0.017(4) 0.002(4)
C18 0.061(5) 0.116(6) 0.071(5) 0.002(5) 0.017(4) 0.002(4)
C21 0.061(5) 0.116(6) 0.071(5) 0.002(5) 0.017(4) 0.002(4)
C19 0.061(5) 0.116(6) 0.071(5) 0.002(5) 0.017(4) 0.002(4)
C20 0.061(5) 0.116(6) 0.071(5) 0.002(5) 0.017(4) 0.002(4)
O2 0.054(8) 0.065(8) 0.031(7) 0.000 -0.001(6) 0.000
C31 0.054(8) 0.065(8) 0.031(7) 0.000 -0.001(6) 0.000
C32 0.054(8) 0.065(8) 0.031(7) 0.000 -0.001(6) 0.000
N40 0.063(9) 0.067(10) 0.125(15) 0.000 -0.005(10) 0.000
C43 0.063(9) 0.067(10) 0.125(15) 0.000 -0.005(10) 0.000
C41 0.063(9) 0.067(10) 0.125(15) 0.000 -0.005(10) 0.000
C46 0.063(9) 0.067(10) 0.125(15) 0.000 -0.005(10) 0.000
C42 0.063(9) 0.067(10) 0.125(15) 0.000 -0.005(10) 0.000
C45 0.063(9) 0.067(10) 0.125(15) 0.000 -0.005(10) 0.000
C44 0.063(9) 0.067(10) 0.125(15) 0.000 -0.005(10) 0.000

loop_
_atom_type_symbol
_atom_type_description
_atom_type_scat_dispersion_real
_atom_type_scat_dispersion_imag
_atom_type_scat_source
C C 0.0033 0.0016 'International Tables Vol C Tables 4.2.6.8 and 6.1.1.4'
H H 0.0000 0.0000 'International Tables Vol C Tables 4.2.6.8 and 6.1.1.4'
N N 0.0061 0.0033 'International Tables Vol C Tables 4.2.6.8 and 6.1.1.4'
O O 0.0106 0.0060 'International Tables Vol C Tables 4.2.6.8 and 6.1.1.4'
S S 0.1246 0.1234 'International Tables Vol C Tables 4.2.6.8 and 6.1.1.4'
U U -9.6767 9.6646 'International Tables Vol C Tables 4.2.6.8 and 6.1.1.4'

loop_
_geom_angle_atom_site_label_1
_geom_angle_atom_site_label_2
_geom_angle_atom_site_label_3
_geom_angle
_geom_angle_site_symmetry_1
_geom_angle_site_symmetry_3
_geom_angle_publ_flag
U2 U2 U1 61.506(12) 7_565 . ?
O12 U2 U2 100.8(2) . 7_565 ?
O12 U2 U1 39.3(2) . . ?
O12 U2 N11 62.3(4) . . ?
O1 U2 U2 33.9(3) . 7_565 ?
O1 U2 U1 28.1(3) . . ?
O1 U2 O12 67.2(4) . . ?
O1 U2 O11 165.9(4) . . ?
O1 U2 N11 129.4(4) . . ?
O1 U2 O2 71.3(5) . . ?
O40 U2 U2 94.7(3) . 7_565 ?
O40 U2 U1 92.8(3) . . ?
O40 U2 O12 89.6(4) . . ?
O40 U2 O1 90.4(5) . . ?
O40 U2 O30 176.2(5) . . ?
O40 U2 O11 88.3(4) . . ?
O40 U2 N11 88.4(4) . . ?
O40 U2 O2 93.0(6) . . ?
O30 U2 U2 89.0(3) . 7_565 ?
O30 U2 U1 88.3(3) . . ?
O30 U2 O12 88.9(4) . . ?
O30 U2 O1 92.3(5) . . ?
O30 U2 O11 89.8(4) . . ?
O30 U2 N11 87.9(4) . . ?
O30 U2 O2 90.5(5) . . ?
O11 U2 U2 132.4(2) . 7_565 ?
O11 U2 U1 166.0(2) . . ?
O11 U2 O12 126.8(3) . . ?
O11 U2 N11 64.6(4) . . ?
O11 U2 O2 94.8(4) . . ?
N11 U2 U2 162.8(3) . 7_565 ?
N11 U2 U1 101.5(3) . . ?
O2 U2 U2 37.6(3) . 7_565 ?
O2 U2 U1 99.1(3) . . ?
O2 U2 O12 138.4(4) . . ?
O2 U2 N11 159.3(4) . . ?
U2 U1 U2 56.99(2) . 7_565 ?
O12 U1 U2 95.8(2) 7_565 . ?
O12 U1 U2 95.8(2) . 7_565 ?
O12 U1 U2 38.8(2) 7_565 7_565 ?
O12 U1 U2 38.8(2) . . ?
O12 U1 O12 134.6(5) . 7_565 ?
O1 U1 U2 28.75(5) . 7_565 ?
O1 U1 U2 28.75(5) . . ?
O1 U1 O12 67.3(2) . 7_565 ?
O1 U1 O12 67.3(2) . . ?
O1 U1 O13 135.7(3) . 7_565 ?
O1 U1 O13 135.7(3) . . ?
O20 U1 U2 94.1(6) . 7_565 ?
O20 U1 U2 94.1(6) . . ?
O20 U1 O12 91.8(4) . 7_565 ?
O20 U1 O12 91.8(4) . . ?
O20 U1 O1 90.7(8) . . ?
O20 U1 O13 90.0(5) . 7_565 ?
O20 U1 O13 90.0(5) . . ?
O10 U1 U2 87.9(4) . 7_565 ?
O10 U1 U2 87.9(4) . . ?
O10 U1 O12 89.1(3) . 7_565 ?
O10 U1 O12 89.1(3) . . ?
O10 U1 O1 91.6(6) . . ?
O10 U1 O20 177.7(8) . . ?
O10 U1 O13 88.4(4) . 7_565 ?
O10 U1 O13 88.4(4) . . ?
O13 U1 U2 163.7(3) 7_565 . ?
O13 U1 U2 107.0(3) 7_565 7_565 ?
O13 U1 U2 107.0(3) . . ?
O13 U1 U2 163.7(3) . 7_565 ?
O13 U1 O12 68.3(3) . . ?
O13 U1 O12 156.9(3) . 7_565 ?
O13 U1 O12 68.3(3) 7_565 7_565 ?
O13 U1 O12 156.9(3) 7_565 . ?
O13 U1 O13 88.7(5) . 7_565 ?
U2 O12 U1 101.9(4) . . ?
C22 O12 U2 126.4(10) . . ?
C22 O12 U1 131.6(10) . . ?
U2 O1 U2 112.3(6) . 7_565 ?
U1 O1 U2 123.2(3) . . ?
U1 O1 U2 123.2(3) . 7_565 ?
C16 O11 U2 128.0(11) . . ?
C23 O13 U1 139.8(10) . . ?
C15 N11 U2 119.2(10) . . ?
C15 N11 C11 119.6(13) . . ?
C11 N11 U2 121.2(10) . . ?
C22 N14 C23 121.5(13) . . ?
O12 C22 N14 129.6(14) . . ?
O12 C22 C11 113.6(14) . . ?
N14 C22 C11 116.7(13) . . ?
N11 C15 C16 113.3(13) . . ?
N11 C15 C14 121.4(15) . . ?
C14 C15 C16 125.3(14) . . ?
C16 N12 C17 119.5(15) . . ?
N11 C11 C22 116.2(13) . . ?
N11 C11 C12 121.8(14) . . ?
C12 C11 C22 122.0(14) . . ?
C11 C12 H12 120.8 . . ?
C13 C12 C11 118.4(15) . . ?
C13 C12 H12 120.8 . . ?
O13 C23 N14 126.5(14) . . ?
O13 C23 N15 118.2(16) . . ?
N15 C23 N14 115.3(16) . . ?
C23 N15 C26 124(2) . . ?
C23 N15 C24 121.1(19) . . ?
C26 N15 C24 114(2) . . ?
O11 C16 C15 114.4(14) . . ?
N12 C16 O11 128.2(17) . . ?
N12 C16 C15 117.1(15) . . ?
C12 C13 H13 120.5 . . ?
C14 C13 C12 118.9(15) . . ?
C14 C13 H13 120.5 . . ?
C15 C14 C13 119.9(15) . . ?
C15 C14 H14 120.0 . . ?
C13 C14 H14 120.0 . . ?
N12 C17 S11 119.6(13) . . ?
N13 C17 S11 120.8(16) . . ?
N13 C17 N12 119.5(18) . . ?
C17 N13 C18 122(2) . . ?
C17 N13 C21 121.7(19) . . ?
C21 N13 C18 116(2) . . ?
N15 C26 H26A 108.8 . . ?
N15 C26 H26B 108.8 . . ?
N15 C26 C27 114(2) . . ?
H26A C26 H26B 107.7 . . ?
C27 C26 H26A 108.8 . . ?
C27 C26 H26B 108.8 . . ?
C26 C27 H27A 109.5 . . ?
C26 C27 H27B 109.5 . . ?
C26 C27 H27C 109.5 . . ?
H27A C27 H27B 109.5 . . ?
H27A C27 H27C 109.5 . . ?
H27B C27 H27C 109.5 . . ?
H25A C25 H25B 109.5 . . ?
H25A C25 H25C 109.5 . . ?
H25B C25 H25C 109.5 . . ?
C24 C25 H25A 109.5 . . ?
C24 C25 H25B 109.5 . . ?
C24 C25 H25C 109.5 . . ?
N15 C24 H24A 111.0 . . ?
N15 C24 H24B 111.0 . . ?
C25 C24 N15 104(2) . . ?
C25 C24 H24A 111.0 . . ?
C25 C24 H24B 111.0 . . ?
H24A C24 H24B 109.0 . . ?
N13 C18 H18A 108.0 . . ?
N13 C18 H18B 108.0 . . ?
H18A C18 H18B 107.3 . . ?
C19 C18 N13 117(2) . . ?
C19 C18 H18A 108.0 . . ?
C19 C18 H18B 108.0 . . ?
N13 C21 H21A 109.2 . . ?
N13 C21 H21B 109.2 . . ?
H21A C21 H21B 107.9 . . ?
C20 C21 N13 112(2) . . ?
C20 C21 H21A 109.2 . . ?
C20 C21 H21B 109.2 . . ?
C18 C19 H19A 109.5 . . ?
C18 C19 H19B 109.5 . . ?
C18 C19 H19C 109.5 . . ?
H19A C19 H19B 109.5 . . ?
H19A C19 H19C 109.5 . . ?
H19B C19 H19C 109.5 . . ?
C21 C20 H20A 109.5 . . ?
C21 C20 H20B 109.5 . . ?
C21 C20 H20C 109.5 . . ?
H20A C20 H20B 109.5 . . ?
H20A C20 H20C 109.5 . . ?
H20B C20 H20C 109.5 . . ?
U2 O2 U2 104.7(7) . 7_565 ?
C31 O2 U2 118.3(7) . 7_565 ?
C31 O2 U2 118.3(7) . . ?
O2 C31 H31A 111.1 . . ?
O2 C31 H31B 111.1 . . ?
H31A C31 H31B 109.0 . . ?
C32 C31 O2 103(2) . . ?
C32 C31 H31A 111.1 . . ?
C32 C31 H31B 111.1 . . ?
C31 C32 H32A 109.5 . . ?
C31 C32 H32B 109.5 . . ?
C31 C32 H32C 109.5 . . ?
H32A C32 H32B 109.5 . . ?
H32A C32 H32C 109.5 . . ?
H32B C32 H32C 109.5 . . ?
H40 N40 H40 127.3 . 7_565 ?
C43 N40 H40 112.5(5) . 7_565 ?
C43 N40 H40 112.5 . . ?
C43 N40 C45 112(3) . . ?
C41 N40 H40 112.5 . . ?
C41 N40 H40 24(2) . 7_565 ?
C41 N40 C43 110(3) . . ?
C41 N40 C45 97(3) . . ?
C45 N40 H40 112.5 . . ?
C45 N40 H40 73.7(19) . 7_565 ?
N40 C43 H43 105.0 . . ?
C44 C43 N40 106(3) 7_565 . ?
C44 C43 N40 106(3) . . ?
C44 C43 H43 105.0 . . ?
C44 C43 H43 105.0 7_565 . ?
C44 C43 C44 127(5) . 7_565 ?
N40 C41 H40 31(2) . 7_565 ?
N40 C41 H41A 111.3 . . ?
N40 C41 H41B 111.3 . . ?
N40 C41 C42 103(3) . . ?
H41A C41 H40 92.8 . 7_565 ?
H41A C41 H41B 109.2 . . ?
H41B C41 H40 95.7 . 7_565 ?
C42 C41 H40 134(5) . 7_565 ?
C42 C41 H41A 111.3 . . ?
C42 C41 H41B 111.3 . . ?
H46A C46 H46B 109.5 . . ?
H46A C46 H46C 109.5 . . ?
H46B C46 H46C 109.5 . . ?
C45 C46 H46A 109.5 . . ?
C45 C46 H46B 109.5 . . ?
C45 C46 H46C 109.5 . . ?
C41 C42 H42A 109.5 . . ?
C41 C42 H42B 109.5 . . ?
C41 C42 H42C 109.5 . . ?
H42A C42 H42B 109.5 . . ?
H42A C42 H42C 109.5 . . ?
H42B C42 H42C 109.5 . . ?
N40 C45 H45A 106.9 . . ?
N40 C45 H45B 106.9 . . ?
C46 C45 N40 122(4) . . ?
C46 C45 H45A 106.9 . . ?
C46 C45 H45B 106.9 . . ?
H45A C45 H45B 106.7 . . ?
C43 C44 H44A 109.5 . . ?
C43 C44 H44B 109.5 . . ?
C43 C44 H44C 109.5 . . ?
H44A C44 H44B 109.5 . . ?
H44A C44 H44C 109.5 . . ?
H44B C44 H44C 109.5 . . ?

loop_
_geom_bond_atom_site_label_1
_geom_bond_atom_site_label_2
_geom_bond_distance
_geom_bond_site_symmetry_2
_geom_bond_publ_flag
U2 U2 3.7396(13) 7_565 ?
U2 U1 3.9193(11) . ?
U2 O12 2.510(11) . ?
U2 O1 2.252(8) . ?
U2 O40 1.778(11) . ?
U2 O30 1.805(10) . ?
U2 O11 2.341(11) . ?
U2 N11 2.560(12) . ?
U2 O2 2.361(10) . ?
U1 O12 2.535(10) 7_565 ?
U1 O12 2.535(10) . ?
U1 O1 2.205(15) . ?
U1 O20 1.847(17) . ?
U1 O10 1.781(15) . ?
U1 O13 2.342(10) . ?
U1 O13 2.342(10) 7_565 ?
S11 C17 1.701(19) . ?
O12 C22 1.290(18) . ?
O11 C16 1.297(19) . ?
O13 C23 1.265(18) . ?
N11 C15 1.336(18) . ?
N11 C11 1.34(2) . ?
N14 C22 1.33(2) . ?
N14 C23 1.35(2) . ?
C22 C11 1.51(2) . ?
C15 C16 1.56(2) . ?
C15 C14 1.37(2) . ?
N12 C16 1.27(2) . ?
N12 C17 1.38(2) . ?
C11 C12 1.39(2) . ?
C12 H12 0.9500 . ?
C12 C13 1.38(2) . ?
C23 N15 1.32(2) . ?
N15 C26 1.45(3) . ?
N15 C24 1.58(3) . ?
C13 H13 0.9500 . ?
C13 C14 1.38(3) . ?
C14 H14 0.9500 . ?
C17 N13 1.34(3) . ?
N13 C18 1.48(3) . ?
N13 C21 1.46(3) . ?
C26 H26A 0.9900 . ?
C26 H26B 0.9900 . ?
C26 C27 1.49(3) . ?
C27 H27A 0.9800 . ?
C27 H27B 0.9800 . ?
C27 H27C 0.9800 . ?
C25 H25A 0.9800 . ?
C25 H25B 0.9800 . ?
C25 H25C 0.9800 . ?
C25 C24 1.44(3) . ?
C24 H24A 0.9900 . ?
C24 H24B 0.9900 . ?
C18 H18A 0.9900 . ?
C18 H18B 0.9900 . ?
C18 C19 1.48(3) . ?
C21 H21A 0.9900 . ?
C21 H21B 0.9900 . ?
C21 C20 1.42(3) . ?
C19 H19A 0.9800 . ?
C19 H19B 0.9800 . ?
C19 H19C 0.9800 . ?
C20 H20A 0.9800 . ?
C20 H20B 0.9800 . ?
C20 H20C 0.9800 . ?
O2 C31 1.48(3) . ?
C31 H31A 0.9900 . ?
C31 H31B 0.9900 . ?
C31 C32 1.30(4) . ?
C32 H32A 0.9800 . ?
C32 H32B 0.9800 . ?
C32 H32C 0.9800 . ?
N40 H40 1.0000 7_565 ?
N40 H40 1.0000 . ?
N40 C43 1.59(5) . ?
N40 C41 1.58(6) . ?
N40 C45 1.63(5) . ?
C43 H43 1.0000 . ?
C43 C44 1.46(5) 7_565 ?
C43 C44 1.46(5) . ?
C41 H41A 0.9900 . ?
C41 H41B 0.9900 . ?
C41 C42 1.65(7) . ?
C46 H46A 0.9800 . ?
C46 H46B 0.9800 . ?
C46 H46C 0.9800 . ?
C46 C45 1.41(6) . ?
C42 H42A 0.9800 . ?
C42 H42B 0.9800 . ?
C42 H42C 0.9800 . ?
C45 H45A 0.9900 . ?
C45 H45B 0.9900 . ?
C44 H44A 0.9800 . ?
C44 H44B 0.9800 . ?
C44 H44C 0.9800 . ?

loop_
_geom_torsion_atom_site_label_1
_geom_torsion_atom_site_label_2
_geom_torsion_atom_site_label_3
_geom_torsion_atom_site_label_4
_geom_torsion
_geom_torsion_site_symmetry_1
_geom_torsion_site_symmetry_2
_geom_torsion_site_symmetry_3
_geom_torsion_site_symmetry_4
_geom_torsion_publ_flag
U2 O12 C22 N14 -178.0(12) . . . . ?
U2 O12 C22 C11 4.9(17) . . . . ?
U2 O11 C16 C15 -8.7(18) . . . . ?
U2 O11 C16 N12 165.2(13) . . . . ?
U2 N11 C15 C16 -3.5(15) . . . . ?
U2 N11 C15 C14 177.9(11) . . . . ?
U2 N11 C11 C22 5.1(16) . . . . ?
U2 N11 C11 C12 -177.4(10) . . . . ?
U2 O2 C31 C32 -115.9(10) 7_565 . . . ?
U2 O2 C31 C32 115.9(10) . . . . ?
U1 O12 C22 N14 4(2) . . . . ?
U1 O12 C22 C11 -173.5(8) . . . . ?
U1 O13 C23 N14 25(3) . . . . ?
U1 O13 C23 N15 -153.0(14) . . . . ?
S11 C17 N13 C18 -4(3) . . . . ?
S11 C17 N13 C21 -176.1(18) . . . . ?
O12 C22 C11 N11 -6.3(18) . . . . ?
O12 C22 C11 C12 176.2(13) . . . . ?
O13 C23 N15 C26 -1(3) . . . . ?
O13 C23 N15 C24 168.2(18) . . . . ?
N11 C15 C16 O11 7.3(18) . . . . ?
N11 C15 C16 N12 -167.3(14) . . . . ?
N11 C15 C14 C13 -1(2) . . . . ?
N11 C11 C12 C13 0(2) . . . . ?
N14 C22 C11 N11 176.2(13) . . . . ?
N14 C22 C11 C12 -1(2) . . . . ?
N14 C23 N15 C26 -179.7(19) . . . . ?
N14 C23 N15 C24 -10(3) . . . . ?
C22 N14 C23 O13 -12(3) . . . . ?
C22 N14 C23 N15 166.2(17) . . . . ?
C22 C11 C12 C13 177.7(14) . . . . ?
C15 N11 C11 C22 -176.1(12) . . . . ?
C15 N11 C11 C12 1(2) . . . . ?
N12 C17 N13 C18 -179(2) . . . . ?
N12 C17 N13 C21 8(3) . . . . ?
C11 N11 C15 C16 177.8(12) . . . . ?
C11 N11 C15 C14 -1(2) . . . . ?
C11 C12 C13 C14 -3(2) . . . . ?
C12 C13 C14 C15 3(3) . . . . ?
C23 N14 C22 O12 -1(3) . . . . ?
C23 N14 C22 C11 175.8(15) . . . . ?
C23 N15 C26 C27 90(3) . . . . ?
C23 N15 C24 C25 92(2) . . . . ?
C16 C15 C14 C13 -179.8(15) . . . . ?
C16 N12 C17 S11 94.4(18) . . . . ?
C16 N12 C17 N13 -90(2) . . . . ?
C14 C15 C16 O11 -174.1(14) . . . . ?
C14 C15 C16 N12 11(2) . . . . ?
C17 N12 C16 O11 6(3) . . . . ?
C17 N12 C16 C15 179.8(14) . . . . ?
C17 N13 C18 C19 -80(3) . . . . ?
C17 N13 C21 C20 -88(3) . . . . ?
C26 N15 C24 C25 -98(2) . . . . ?
C24 N15 C26 C27 -80(3) . . . . ?
C18 N13 C21 C20 99(3) . . . . ?
C21 N13 C18 C19 93(3) . . . . ?
C43 N40 C41 C42 76(4) . . . . ?
C43 N40 C45 C46 -42(5) . . . . ?
C41 N40 C45 C46 -157(5) . . . . ?
C45 N40 C41 C42 -168(3) . . . . ?

loop_
_smtbx_masks_void_nr
_smtbx_masks_void_average_x
_smtbx_masks_void_average_y
_smtbx_masks_void_average_z
_smtbx_masks_void_volume
_smtbx_masks_void_count_electrons
_smtbx_masks_void_content
1 0.163 0.250 0.893 290.0 12.3 '1 H2O'
2 -0.163 0.750 0.107 290.0 24.3 '1 H2O'
3 0.337 0.750 0.393 290.0 23.9 '1 H2O'
4 0.663 0.250 0.607 290.0 12.8 '1 H2O'
